data_7214940
loop_
_publ_author_name
'Hsiao, Hui-Lin'
'Wu, Chia-Jun'
'Hsu, Wayne'
'Yeh, Chun-Wei'
'Xie, Ming-Yuan'
'Huang, Wun-Jhih'
'Chen, Jhy-Der'

_publ_section_title
;
 Diverse Ag(i) complexes constructed from asymmetric pyridyl and pyrimidyl
 amide ligands: roles of Ag&#x22EF;Ag and \p--\p interactions
;
_journal_issue 23
_journal_name_full CrystEngComm
_journal_page_first 8143
_journal_paper_doi 10.1039/c2ce25995h
_journal_volume 14
_journal_year 2012
_chemical_formula_sum 'C28 H24 Ag Cl N4 O10'
_chemical_formula_weight 719.83
_chemical_name_systematic
;
?
;
_space_group_IT_number 15
_symmetry_cell_setting monoclinic
_symmetry_space_group_name_Hall '-C 2yc'
_symmetry_space_group_name_H-M 'C 1 2/c 1'
_atom_sites_solution_hydrogens geom
_atom_sites_solution_primary direct
_atom_sites_solution_secondary difmap
_audit_creation_method SHELXL-97
_cell_angle_alpha 90.00
_cell_angle_beta 99.6650(10)
_cell_angle_gamma 90.00
_cell_formula_units_Z 4
_cell_length_a 31.2148(4)
_cell_length_b 5.56930(10)
_cell_length_c 16.1812(3)
_cell_measurement_reflns_used 6853
_cell_measurement_temperature 296(2)
_cell_measurement_theta_max 28.23
_cell_measurement_theta_min 2.55
_cell_volume 2773.09(8)
_computing_cell_refinement 'SAINT V7.68A (Bruker AXS, 2010)'
_computing_data_collection 'APEX2 (Bruker AXS, 2010)'
_computing_data_reduction 'SAINT V7.68A (Bruker AXS, 2010)'
_computing_molecular_graphics 'SHELXTL (Sheldrick, 2008)'
_computing_publication_material 'SHELXTL (Sheldrick, 2008)'
_computing_structure_refinement 'SHELXL-97 (Sheldrick, 2008)'
_computing_structure_solution 'SHELXS-97 (Sheldrick, 2008)'
_diffrn_ambient_temperature 296(2)
_diffrn_measured_fraction_theta_full 0.998
_diffrn_measured_fraction_theta_max 0.998
_diffrn_measurement_device_type 'CCD area detector'
_diffrn_measurement_method 'phi and omega scans'
_diffrn_radiation_monochromator graphite
_diffrn_radiation_source 'fine-focus sealed tube'
_diffrn_radiation_type MoK\a
_diffrn_radiation_wavelength 0.71073
_diffrn_reflns_av_R_equivalents 0.0188
_diffrn_reflns_av_sigmaI/netI 0.0164
_diffrn_reflns_limit_h_max 40
_diffrn_reflns_limit_h_min -41
_diffrn_reflns_limit_k_max 7
_diffrn_reflns_limit_k_min -7
_diffrn_reflns_limit_l_max 21
_diffrn_reflns_limit_l_min -12
_diffrn_reflns_number 12383
_diffrn_reflns_theta_full 28.32
_diffrn_reflns_theta_max 28.32
_diffrn_reflns_theta_min 2.55
_exptl_absorpt_coefficient_mu 0.891
_exptl_absorpt_correction_T_max 1.0000
_exptl_absorpt_correction_T_min 0.8960
_exptl_absorpt_correction_type multi-scan
_exptl_absorpt_process_details 'SADABS V2008/1 (Bruker AXS, 2008)'
_exptl_crystal_colour colourless
_exptl_crystal_density_diffrn 1.724
_exptl_crystal_density_method 'not measured'
_exptl_crystal_description block
_exptl_crystal_F_000 1456
_exptl_crystal_size_max 0.30
_exptl_crystal_size_mid 0.30
_exptl_crystal_size_min 0.20
_refine_diff_density_max 0.413
_refine_diff_density_min -0.328
_refine_diff_density_rms 0.050
_refine_ls_extinction_coef 0.00049(17)
_refine_ls_extinction_expression Fc^*^=kFc[1+0.001xFc^2^\l^3^/sin(2\q)]^-1/4^
_refine_ls_extinction_method SHELXL
_refine_ls_goodness_of_fit_ref 1.049
_refine_ls_hydrogen_treatment constr
_refine_ls_matrix_type full
_refine_ls_number_parameters 221
_refine_ls_number_reflns 3454
_refine_ls_number_restraints 0
_refine_ls_restrained_S_all 1.049
_refine_ls_R_factor_all 0.0453
_refine_ls_R_factor_gt 0.0327
_refine_ls_shift/su_max 0.001
_refine_ls_shift/su_mean 0.000
_refine_ls_structure_factor_coef Fsqd
_refine_ls_weighting_details 'calc w=1/[\s^2^(Fo^2^)+(0.0497P)^2^+1.8228P] where P=(Fo^2^+2Fc^2^)/3'
_refine_ls_weighting_scheme calc
_refine_ls_wR_factor_gt 0.0898
_refine_ls_wR_factor_ref 0.1002
_reflns_number_gt 2634
_reflns_number_total 3454
_reflns_threshold_expression >2sigma(I)
_cod_data_source_file c2ce25995h.txt
_cod_data_source_block 3
_cod_depositor_comments
;
The following automatic conversions were performed:

'_symmetry_cell_setting' value 'Monoclinic' changed to 'monoclinic'
according to
/usr/data/users/saulius/automatic-downloads/retrospective/RSC/lib/dictionaries/cif_core.dic
dictionary named 'cif_core.dic' version 2.4.2 from 2011-04-26.

Automatic conversion script
Id: cif_fix_values 2281 2013-09-26 08:29:07Z andrius 
;
_cod_original_sg_symbol_H-M C2/c
_cod_database_code 7214940

loop_
_symmetry_equiv_pos_as_xyz
'x, y, z'
'-x, y, -z+1/2'
'x+1/2, y+1/2, z'
'-x+1/2, y+1/2, -z+1/2'
'-x, -y, -z'
'x, -y, z-1/2'
'-x+1/2, -y+1/2, -z'
'x+1/2, -y+1/2, z-1/2'

loop_
_atom_site_label
_atom_site_type_symbol
_atom_site_fract_x
_atom_site_fract_y
_atom_site_fract_z
_atom_site_U_iso_or_equiv
_atom_site_adp_type
_atom_site_occupancy
_atom_site_symmetry_multiplicity
_atom_site_calc_flag
_atom_site_refinement_flags
Ag Ag 0.5000 0.0000 0.0000 0.06997(13) Uani 1 2 d S
O1 O 0.62890(6) -0.2146(3) 0.23386(10) 0.0641(4) Uani 1 1 d .
O2 O 0.73210(8) -0.6072(4) 0.62853(12) 0.0906(6) Uani 1 1 d .
O3 O 0.69680(6) -0.9539(3) 0.60307(9) 0.0613(4) Uani 1 1 d .
N1 N 0.54426(6) -0.3007(3) 0.01678(11) 0.0527(4) Uani 1 1 d .
N2 N 0.61083(6) -0.5975(4) 0.19645(10) 0.0528(4) Uani 1 1 d .
H2A H 0.6127 -0.7447 0.2127 0.063 Uiso 1 1 calc R
C1 C 0.54900(7) -0.4557(4) -0.04451(13) 0.0544(5) Uani 1 1 d .
H1A H 0.5355 -0.4224 -0.0990 0.065 Uiso 1 1 calc R
C2 C 0.57308(7) -0.6606(4) -0.02952(12) 0.0559(5) Uani 1 1 d .
H2B H 0.5754 -0.7663 -0.0731 0.067 Uiso 1 1 calc R
C3 C 0.59402(7) -0.7097(4) 0.05096(12) 0.0527(5) Uani 1 1 d .
H3A H 0.6106 -0.8482 0.0623 0.063 Uiso 1 1 calc R
C4 C 0.58985(7) -0.5493(4) 0.11409(12) 0.0464(4) Uani 1 1 d .
C5 C 0.56443(7) -0.3479(4) 0.09485(13) 0.0516(5) Uani 1 1 d .
H5A H 0.5612 -0.2411 0.1376 0.062 Uiso 1 1 calc R
C6 C 0.62832(6) -0.4264(4) 0.25186(12) 0.0468(4) Uani 1 1 d .
C7 C 0.64826(7) -0.5173(3) 0.33688(12) 0.0443(4) Uani 1 1 d .
C8 C 0.67835(7) -0.3717(4) 0.38636(13) 0.0521(5) Uani 1 1 d .
H8A H 0.6861 -0.2251 0.3656 0.063 Uiso 1 1 calc R
C9 C 0.69677(8) -0.4426(4) 0.46586(14) 0.0548(5) Uani 1 1 d .
H9A H 0.7165 -0.3425 0.4988 0.066 Uiso 1 1 calc R
C10 C 0.68616(6) -0.6613(4) 0.49701(11) 0.0477(4) Uani 1 1 d .
C11 C 0.65577(7) -0.8071(4) 0.44824(12) 0.0526(5) Uani 1 1 d .
H11A H 0.6481 -0.9534 0.4692 0.063 Uiso 1 1 calc R
C12 C 0.63698(7) -0.7351(4) 0.36860(12) 0.0521(5) Uani 1 1 d .
H12A H 0.6167 -0.8334 0.3362 0.063 Uiso 1 1 calc R
C13 C 0.70739(7) -0.7323(4) 0.58327(13) 0.0553(5) Uani 1 1 d .
C14 C 0.71628(10) -1.0368(5) 0.68544(15) 0.0673(7) Uani 1 1 d .
H14A H 0.7082 -1.2010 0.6923 0.101 Uiso 1 1 calc R
H14B H 0.7063 -0.9394 0.7273 0.101 Uiso 1 1 calc R
H14C H 0.7473 -1.0252 0.6915 0.101 Uiso 1 1 calc R
Cl Cl 0.5000 -0.00756(14) 0.2500 0.0564(2) Uani 1 2 d S
O4 O 0.5138(5) -0.2371(12) 0.2701(7) 0.217(8) Uani 0.50 1 d P
O5 O 0.4883(5) 0.0895(16) 0.3193(4) 0.164(6) Uani 0.50 1 d P
O6 O 0.4650(4) -0.0104(16) 0.1953(8) 0.198(5) Uani 0.50 1 d P
O7 O 0.5289(3) 0.122(2) 0.2131(10) 0.197(6) Uani 0.50 1 d P

loop_
_atom_site_aniso_label
_atom_site_aniso_U_11
_atom_site_aniso_U_22
_atom_site_aniso_U_33
_atom_site_aniso_U_23
_atom_site_aniso_U_13
_atom_site_aniso_U_12
Ag 0.05881(18) 0.06124(19) 0.0839(2) 0.00418(12) -0.00520(14) 0.00777(11)
O1 0.0745(10) 0.0502(9) 0.0615(9) 0.0004(7) -0.0058(8) -0.0081(8)
O2 0.1190(16) 0.0694(12) 0.0658(10) -0.0081(9) -0.0354(11) -0.0131(12)
O3 0.0740(11) 0.0613(10) 0.0427(7) -0.0016(6) -0.0071(7) -0.0009(8)
N1 0.0502(9) 0.0532(10) 0.0527(9) 0.0026(8) 0.0026(7) -0.0033(8)
N2 0.0683(11) 0.0466(9) 0.0408(8) -0.0024(7) 0.0011(7) -0.0006(9)
C1 0.0529(12) 0.0676(14) 0.0418(10) 0.0033(9) 0.0054(9) -0.0095(10)
C2 0.0636(13) 0.0622(13) 0.0421(10) -0.0087(9) 0.0095(9) -0.0039(10)
C3 0.0606(12) 0.0508(11) 0.0459(10) -0.0049(8) 0.0071(9) 0.0002(9)
C4 0.0496(10) 0.0482(11) 0.0410(9) -0.0024(8) 0.0066(8) -0.0052(8)
C5 0.0533(11) 0.0534(12) 0.0470(10) -0.0056(9) 0.0053(8) 0.0010(9)
C6 0.0441(10) 0.0506(10) 0.0458(10) -0.0042(9) 0.0075(8) -0.0039(9)
C7 0.0431(9) 0.0483(11) 0.0413(9) -0.0071(7) 0.0070(8) -0.0008(8)
C8 0.0549(11) 0.0493(11) 0.0510(10) -0.0049(9) 0.0058(9) -0.0118(9)
C9 0.0547(12) 0.0548(12) 0.0517(11) -0.0123(9) -0.0004(9) -0.0121(10)
C10 0.0493(10) 0.0504(11) 0.0415(9) -0.0095(8) 0.0028(8) 0.0010(8)
C11 0.0621(12) 0.0483(11) 0.0454(10) -0.0048(8) 0.0031(9) -0.0098(9)
C12 0.0567(11) 0.0523(11) 0.0441(10) -0.0068(8) -0.0009(8) -0.0137(9)
C13 0.0630(13) 0.0543(12) 0.0448(10) -0.0114(9) -0.0022(9) 0.0052(10)
C14 0.0791(17) 0.0722(16) 0.0461(11) 0.0041(10) -0.0027(11) 0.0133(13)
Cl 0.0604(4) 0.0713(5) 0.0359(3) 0.000 0.0036(3) 0.000
O4 0.37(2) 0.122(4) 0.193(13) 0.105(8) 0.150(13) 0.138(10)
O5 0.353(17) 0.101(5) 0.045(2) -0.027(3) 0.056(5) -0.049(7)
O6 0.166(8) 0.189(10) 0.188(9) -0.031(7) -0.120(7) -0.008(7)
O7 0.135(6) 0.149(7) 0.350(16) 0.042(10) 0.167(9) -0.019(6)

loop_
_atom_type_symbol
_atom_type_description
_atom_type_scat_dispersion_real
_atom_type_scat_dispersion_imag
_atom_type_scat_source
C C 0.0033 0.0016 'International Tables Vol C Tables 4.2.6.8 and 6.1.1.4'
H H 0.0000 0.0000 'International Tables Vol C Tables 4.2.6.8 and 6.1.1.4'
N N 0.0061 0.0033 'International Tables Vol C Tables 4.2.6.8 and 6.1.1.4'
O O 0.0106 0.0060 'International Tables Vol C Tables 4.2.6.8 and 6.1.1.4'
Cl Cl 0.1484 0.1585 'International Tables Vol C Tables 4.2.6.8 and 6.1.1.4'
Ag Ag -0.8971 1.1015 'International Tables Vol C Tables 4.2.6.8 and 6.1.1.4'

loop_
_geom_angle_atom_site_label_1
_geom_angle_atom_site_label_2
_geom_angle_atom_site_label_3
_geom_angle
_geom_angle_site_symmetry_1
_geom_angle_site_symmetry_3
N1 Ag N1 180.0 5_655 .
C13 O3 C14 115.82(18) . .
C5 N1 C1 118.59(19) . .
C5 N1 Ag 117.39(14) . .
C1 N1 Ag 123.62(15) . .
C6 N2 C4 124.21(19) . .
C6 N2 H2A 117.9 . .
C4 N2 H2A 117.9 . .
N1 C1 C2 122.1(2) . .
N1 C1 H1A 118.9 . .
C2 C1 H1A 118.9 . .
C1 C2 C3 119.4(2) . .
C1 C2 H2B 120.3 . .
C3 C2 H2B 120.3 . .
C4 C3 C2 118.8(2) . .
C4 C3 H3A 120.6 . .
C2 C3 H3A 120.6 . .
C5 C4 C3 118.80(19) . .
C5 C4 N2 121.80(18) . .
C3 C4 N2 119.38(19) . .
N1 C5 C4 122.26(19) . .
N1 C5 H5A 118.9 . .
C4 C5 H5A 118.9 . .
O1 C6 N2 122.9(2) . .
O1 C6 C7 121.78(19) . .
N2 C6 C7 115.31(19) . .
C12 C7 C8 119.15(19) . .
C12 C7 C6 122.91(18) . .
C8 C7 C6 117.91(18) . .
C9 C8 C7 120.5(2) . .
C9 C8 H8A 119.8 . .
C7 C8 H8A 119.8 . .
C8 C9 C10 120.44(19) . .
C8 C9 H9A 119.8 . .
C10 C9 H9A 119.8 . .
C9 C10 C11 119.42(19) . .
C9 C10 C13 118.61(18) . .
C11 C10 C13 121.95(19) . .
C12 C11 C10 120.2(2) . .
C12 C11 H11A 119.9 . .
C10 C11 H11A 119.9 . .
C11 C12 C7 120.30(19) . .
C11 C12 H12A 119.8 . .
C7 C12 H12A 119.8 . .
O2 C13 O3 123.7(2) . .
O2 C13 C10 123.9(2) . .
O3 C13 C10 112.42(18) . .
O3 C14 H14A 109.5 . .
O3 C14 H14B 109.5 . .
H14A C14 H14B 109.5 . .
O3 C14 H14C 109.5 . .
H14A C14 H14C 109.5 . .
H14B C14 H14C 109.5 . .
O6 Cl O6 178.6(8) 2_655 .
O6 Cl O5 75.5(8) 2_655 .
O6 Cl O5 105.1(8) . .
O6 Cl O5 105.1(8) 2_655 2_655
O6 Cl O5 75.5(8) . 2_655
O5 Cl O5 132.7(7) . 2_655
O6 Cl O7 104.6(8) 2_655 2_655
O6 Cl O7 76.2(8) . 2_655
O5 Cl O7 30.2(7) . 2_655
O5 Cl O7 116.1(5) 2_655 2_655
O6 Cl O7 76.2(8) 2_655 .
O6 Cl O7 104.6(8) . .
O5 Cl O7 116.1(5) . .
O5 Cl O7 30.2(7) 2_655 .
O7 Cl O7 116.1(10) 2_655 .
O6 Cl O4 110.5(8) 2_655 2_655
O6 Cl O4 68.1(6) . 2_655
O5 Cl O4 116.9(7) . 2_655
O5 Cl O4 107.1(7) 2_655 2_655
O7 Cl O4 113.1(8) 2_655 2_655
O7 Cl O4 126.4(9) . 2_655
O6 Cl O4 68.1(6) 2_655 .
O6 Cl O4 110.5(8) . .
O5 Cl O4 107.1(7) . .
O5 Cl O4 116.9(7) 2_655 .
O7 Cl O4 126.4(9) 2_655 .
O7 Cl O4 113.1(8) . .
O4 Cl O4 42.4(12) 2_655 .
O4 O4 Cl 68.8(6) 2_655 .
O4 O4 O6 121.9(5) 2_655 2_655
Cl O4 O6 53.2(3) . 2_655
O7 O5 Cl 76.4(9) 2_655 .
O7 O5 O6 124.8(11) 2_655 2_655
Cl O5 O6 50.4(5) . 2_655
Cl O6 O4 58.7(5) . 2_655
Cl O6 O5 54.1(5) . 2_655
O4 O6 O5 89.6(9) 2_655 2_655
Cl O6 O7 54.2(4) . 2_655
O4 O6 O7 93.8(7) 2_655 2_655
O5 O6 O7 90.4(5) 2_655 2_655
O5 O7 Cl 73.4(10) 2_655 .
O5 O7 O6 120.7(13) 2_655 2_655
Cl O7 O6 49.6(5) . 2_655

loop_
_geom_bond_atom_site_label_1
_geom_bond_atom_site_label_2
_geom_bond_distance
_geom_bond_site_symmetry_2
Ag N1 2.1591(18) 5_655
Ag N1 2.1591(18) .
O1 C6 1.216(3) .
O2 C13 1.195(3) .
O3 C13 1.331(3) .
O3 C14 1.445(3) .
N1 C5 1.339(3) .
N1 C1 1.341(3) .
N2 C6 1.359(3) .
N2 C4 1.409(3) .
N2 H2A 0.8600 .
C1 C2 1.366(3) .
C1 H1A 0.9300 .
C2 C3 1.383(3) .
C2 H2B 0.9300 .
C3 C4 1.379(3) .
C3 H3A 0.9300 .
C4 C5 1.379(3) .
C5 H5A 0.9300 .
C6 C7 1.500(3) .
C7 C12 1.385(3) .
C7 C8 1.389(3) .
C8 C9 1.376(3) .
C8 H8A 0.9300 .
C9 C10 1.379(3) .
C9 H9A 0.9300 .
C10 C11 1.389(3) .
C10 C13 1.494(3) .
C11 C12 1.383(3) .
C11 H11A 0.9300 .
C12 H12A 0.9300 .
C14 H14A 0.9600 .
C14 H14B 0.9600 .
C14 H14C 0.9600 .
Cl O6 1.285(6) 2_655
Cl O6 1.285(6) .
Cl O5 1.349(7) .
Cl O5 1.349(7) 2_655
Cl O7 1.369(6) 2_655
Cl O7 1.369(6) .
Cl O4 1.371(6) 2_655
Cl O4 1.371(6) .
O4 O4 0.99(3) 2_655
O4 O6 1.489(11) 2_655
O5 O7 0.708(16) 2_655
O5 O6 1.613(16) 2_655
O6 O4 1.489(11) 2_655
O6 O5 1.613(16) 2_655
O6 O7 1.639(15) 2_655
O7 O5 0.708(16) 2_655
O7 O6 1.639(15) 2_655
